data_4121812
loop_
_publ_author_name
'Howe, Ethan N. W.'
'Bhadbhade, Mohan'
'Thordarson, Pall'

_publ_section_title
;
 Cooperativity and complexity in the binding of anions and cations to a
 tetratopic ion-pair host.
;
_journal_issue 20
_journal_name_full 'Journal of the American Chemical Society'
_journal_page_first 7505
_journal_page_last 7516
_journal_paper_doi 10.1021/ja503383e
_journal_volume 136
_journal_year 2014
_chemical_formula_moiety 'C18 H30 Ca1 N2 O7, 2(Cl O4)'
_chemical_formula_sum 'C18 H30 Ca Cl2 N2 O15'
_chemical_formula_weight 625.42
_chemical_name_systematic
;
 ?
;
_space_group_crystal_system triclinic
_space_group_IT_number 2
_space_group_name_Hall '-P 1'
_space_group_name_H-M_alt 'P -1'
_symmetry_space_group_name_Hall '-P 1'
_symmetry_space_group_name_H-M 'P -1'
_atom_sites_solution_hydrogens mixed
_audit_creation_method SHELXL-2013
_cell_angle_alpha 101.24(3)
_cell_angle_beta 92.31(3)
_cell_angle_gamma 110.51(3)
_cell_formula_units_Z 2
_cell_length_a 8.2180(16)
_cell_length_b 9.6910(19)
_cell_length_c 18.377(4)
_cell_measurement_reflns_used 9980
_cell_measurement_temperature 100(2)
_cell_measurement_theta_max 22.5
_cell_measurement_theta_min 2.5
_cell_volume 1335.1(6)
_computing_cell_refinement 'XDS (Kabsch, 1993)'
_computing_data_collection 'BLU-ICE (McPhillips et al., 2002)'
_computing_data_reduction 'XDS (Kabsch, 1993)'
_computing_structure_refinement 'SHELXL-2013 (Sheldrick, 2013)'
_computing_structure_solution
;
SHELXS97 (Sheldrick, 2008) and OLEX-2 (Dolomanov <i>et al</i>., 2009)
;
_diffrn_ambient_temperature 100(2)
_diffrn_detector_type 'ADSC Quantum 210r'
_diffrn_measured_fraction_theta_full 0.903
_diffrn_measured_fraction_theta_max 0.927
_diffrn_measurement_device_type '3-BM1 Australian Synchrotron'
_diffrn_measurement_method 'Phi Scan'
_diffrn_radiation_monochromator Si<111>
_diffrn_radiation_type Synchrotron
_diffrn_radiation_wavelength 0.71073
_diffrn_reflns_av_R_equivalents 0.0506
_diffrn_reflns_av_unetI/netI 0.0409
_diffrn_reflns_Laue_measured_fraction_full 0.903
_diffrn_reflns_Laue_measured_fraction_max 0.927
_diffrn_reflns_limit_h_max 9
_diffrn_reflns_limit_h_min -9
_diffrn_reflns_limit_k_max 11
_diffrn_reflns_limit_k_min -11
_diffrn_reflns_limit_l_max 21
_diffrn_reflns_limit_l_min -21
_diffrn_reflns_number 16914
_diffrn_reflns_point_group_measured_fraction_full 0.903
_diffrn_reflns_point_group_measured_fraction_max 0.927
_diffrn_reflns_theta_full 25.242
_diffrn_reflns_theta_max 24.998
_diffrn_reflns_theta_min 2.276
_diffrn_source 'Synchrotron BM'
_diffrn_standards_decay_% 0
_diffrn_standards_interval_count 0
_diffrn_standards_interval_time 0
_diffrn_standards_number 0
_exptl_absorpt_coefficient_mu 0.509
_exptl_absorpt_correction_type none
_exptl_crystal_colour colourless
_exptl_crystal_density_diffrn 1.556
_exptl_crystal_description plates
_exptl_crystal_F_000 652
_exptl_crystal_size_max 0.020
_exptl_crystal_size_mid 0.015
_exptl_crystal_size_min 0.010
_refine_diff_density_max 1.465
_refine_diff_density_min -1.534
_refine_diff_density_rms 0.102
_refine_ls_extinction_method none
_refine_ls_goodness_of_fit_ref 1.031
_refine_ls_hydrogen_treatment constr
_refine_ls_matrix_type full
_refine_ls_number_parameters 354
_refine_ls_number_reflns 4367
_refine_ls_number_restraints 41
_refine_ls_restrained_S_all 1.070
_refine_ls_R_factor_all 0.0914
_refine_ls_R_factor_gt 0.0766
_refine_ls_shift/su_max 0.010
_refine_ls_shift/su_mean 0.000
_refine_ls_structure_factor_coef Fsqd
_refine_ls_weighting_details 'w=1/[\s^2^(Fo^2^)+(0.0904P)^2^+6.7778P] where P=(Fo^2^+2Fc^2^)/3'
_refine_ls_weighting_scheme calc
_refine_ls_wR_factor_gt 0.1918
_refine_ls_wR_factor_ref 0.2033
_reflns_Friedel_coverage 0.000
_reflns_number_gt 3556
_reflns_number_total 4367
_reflns_threshold_expression 'I > 2\s(I)'
_cod_data_source_file ja503383e_si_003.cif
_cod_data_source_block Host+2[Ca(ClO4)2].4H2O
_cod_depositor_comments 'Adding full bibliography for 4121812--4121813.cif.'
_cod_original_cell_volume 1335.0(5)
_cod_database_code 4121812
_shelx_space_group_comment
;
The symmetry employed for this shelxl refinement is uniquely defined
by the following loop, which should always be used as a source of
symmetry information in preference to the above space-group names.
They are only intended as comments.
;
_shelx_estimated_absorpt_t_min 0.990
_shelx_estimated_absorpt_t_max 0.995
_shelxl_version_number 2013-3

loop_
_space_group_symop_operation_xyz
'x, y, z'
'-x, -y, -z'

loop_
_atom_site_label
_atom_site_type_symbol
_atom_site_fract_x
_atom_site_fract_y
_atom_site_fract_z
_atom_site_U_iso_or_equiv
_atom_site_adp_type
_atom_site_occupancy
_atom_site_site_symmetry_order
_atom_site_calc_flag
_atom_site_refinement_flags_posn
_atom_site_refinement_flags_adp
_atom_site_refinement_flags_occupancy
_atom_site_disorder_assembly
_atom_site_disorder_group
Ca1 Ca 0.80564(13) 0.16640(11) 0.77089(5) 0.0228(3) Uani 1 1 d . . . . .
O1W O 0.7404(6) 0.3851(4) 0.7826(2) 0.0385(10) Uani 1 1 d . . . . .
H1A H 0.6319 0.3683 0.7930 0.058 Uiso 1 1 d R U . . .
H1B H 0.7510 0.4179 0.7406 0.058 Uiso 1 1 d R U . . .
O2W O 0.8648(6) -0.0515(5) 0.7775(2) 0.0476(11) Uani 1 1 d . . . . .
H1D H 0.9404 -0.0365 0.8183 0.071 Uiso 1 1 d R U . . .
H1C H 0.9134 -0.0821 0.7371 0.071 Uiso 1 1 d R U . . .
O1 O 0.5399(5) 0.0145(4) 0.70504(19) 0.0343(9) Uani 1 1 d . . . . .
O2 O 0.1273(5) -0.1851(4) 0.34645(18) 0.0301(8) Uani 1 1 d . . . . .
O3 O 0.6025(5) 0.1022(4) 0.86564(17) 0.0318(9) Uani 1 1 d . . . . .
O5 O 1.1220(5) 0.3089(6) 0.7828(2) 0.0489(12) Uani 1 1 d . . . . .
N1 N 0.2663(6) -0.1435(5) 0.7058(2) 0.0290(10) Uani 1 1 d . . . . .
H1N H 0.1597 -0.1819 0.6851 0.035 Uiso 1 1 calc R U . . .
N2 N -0.0480(6) -0.3233(4) 0.4169(2) 0.0262(9) Uani 1 1 d . . . . .
H2N H -0.0809 -0.3277 0.4605 0.031 Uiso 1 1 calc R U . . .
C6 C 0.1900(7) -0.0902(6) 0.4768(3) 0.0263(11) Uani 1 1 d . . . . .
C1 C 0.2167(7) -0.1261(5) 0.5449(3) 0.0249(11) Uani 1 1 d . . . . .
H1 H 0.1545 -0.2220 0.5523 0.030 Uiso 1 1 calc R U . . .
C2 C 0.3376(7) -0.0173(5) 0.6025(3) 0.0256(11) Uani 1 1 d . . . . .
C3 C 0.4274(7) 0.1268(6) 0.5915(3) 0.0299(12) Uani 1 1 d . . . . .
H3 H 0.5101 0.1980 0.6292 0.036 Uiso 1 1 calc R U . . .
C4 C 0.3955(8) 0.1654(6) 0.5255(3) 0.0323(12) Uani 1 1 d . . . . .
H4 H 0.4517 0.2635 0.5196 0.039 Uiso 1 1 calc R U . . .
C5 C 0.2786(8) 0.0565(6) 0.4679(3) 0.0294(12) Uani 1 1 d . . . . .
H5 H 0.2591 0.0815 0.4228 0.035 Uiso 1 1 calc R U . . .
C7 C 0.3884(7) -0.0493(5) 0.6746(3) 0.0264(11) Uani 1 1 d . . . . .
C8 C 0.0855(7) -0.2043(6) 0.4089(3) 0.0272(11) Uani 1 1 d . . . . .
C9 C 0.3123(8) -0.1824(6) 0.7754(3) 0.0373(14) Uani 1 1 d . . . . .
H9A H 0.4308 -0.1814 0.7762 0.045 Uiso 1 1 calc R U . . .
H9B H 0.2351 -0.2845 0.7753 0.045 Uiso 1 1 calc R U . . .
C10 C 0.3002(8) -0.0767(7) 0.8464(3) 0.0401(14) Uani 1 1 d . . . . .
H10A H 0.1816 -0.0781 0.8456 0.048 Uiso 1 1 calc R U . . .
H10B H 0.3229 -0.1155 0.8890 0.048 Uiso 1 1 calc R U . . .
C11 C 0.4246(8) 0.0849(6) 0.8573(3) 0.0356(13) Uani 1 1 d . . . . .
H11A H 0.4026 0.1239 0.8147 0.043 Uiso 1 1 calc R U . . .
H11B H 0.4008 0.1450 0.9014 0.043 Uiso 1 1 calc R U . . .
C12 C 0.6839(9) 0.1444(9) 0.9419(3) 0.057(2) Uani 0.5 1 d . . P A 1
H12A H 0.5967 0.1513 0.9750 0.069 Uiso 0.5 1 calc R U P A 1
H12B H 0.7218 0.0647 0.9513 0.069 Uiso 0.5 1 calc R U P A 1
C13 C 0.8289(15) 0.2825(13) 0.9601(5) 0.032(2) Uani 0.5 1 d . . P A 1
H13A H 0.8915 0.2932 1.0080 0.039 Uiso 0.5 1 calc R U P A 1
H13B H 0.7900 0.3669 0.9631 0.039 Uiso 0.5 1 calc R U P A 1
O4 O 0.9432(5) 0.2800(4) 0.90063(18) 0.0321(9) Uani 0.5 1 d . . P A 1
C14 C 1.1276(14) 0.3107(13) 0.9073(5) 0.032(3) Uani 0.5 1 d . . P A 1
H14A H 1.1477 0.2163 0.8981 0.039 Uiso 0.5 1 calc R U P A 1
H14B H 1.1798 0.3665 0.9576 0.039 Uiso 0.5 1 calc R U P A 1
C15 C 1.2082(9) 0.3979(7) 0.8542(4) 0.0442(15) Uani 0.5 1 d . . P A 1
H15A H 1.1926 0.4943 0.8637 0.053 Uiso 0.5 1 calc R U P A 1
H15B H 1.3324 0.4164 0.8571 0.053 Uiso 0.5 1 calc R U P A 1
C12' C 0.6839(9) 0.1444(9) 0.9419(3) 0.057(2) Uani 0.5 1 d . . P A 2
H12C H 0.6588 0.2302 0.9684 0.069 Uiso 0.5 1 calc R U P A 2
H12D H 0.6320 0.0611 0.9659 0.069 Uiso 0.5 1 calc R U P A 2
C13' C 0.8547(15) 0.1798(13) 0.9480(5) 0.032(3) Uani 0.5 1 d . . P A 2
H13C H 0.8790 0.0875 0.9354 0.038 Uiso 0.5 1 calc R U P A 2
H13D H 0.9025 0.2279 0.9996 0.038 Uiso 0.5 1 calc R U P A 2
O4' O 0.9432(5) 0.2800(4) 0.90063(18) 0.0321(9) Uani 0.5 1 d . . P A 2
C14' C 1.0828(15) 0.4299(12) 0.9116(6) 0.034(2) Uani 0.5 1 d . . P A 2
H14C H 1.1411 0.4644 0.9623 0.040 Uiso 0.5 1 calc R U P A 2
H14D H 1.0376 0.5042 0.9001 0.040 Uiso 0.5 1 calc R U P A 2
C15' C 1.2082(9) 0.3979(7) 0.8542(4) 0.0442(15) Uani 0.5 1 d . . P A 2
H15C H 1.2902 0.4938 0.8478 0.053 Uiso 0.5 1 calc R U P A 2
H15D H 1.2751 0.3468 0.8749 0.053 Uiso 0.5 1 calc R U P A 2
C16 C 1.2378(8) 0.2958(7) 0.7271(3) 0.0394(14) Uani 1 1 d . . . . .
H16A H 1.1802 0.2027 0.6898 0.047 Uiso 1 1 calc R U . . .
H16B H 1.3420 0.2896 0.7506 0.047 Uiso 1 1 calc R U . . .
C17 C 1.2914(7) 0.4275(6) 0.6884(3) 0.0317(12) Uani 1 1 d . . . . .
H17A H 1.3531 0.5198 0.7256 0.038 Uiso 1 1 calc R U . . .
H17B H 1.3725 0.4134 0.6534 0.038 Uiso 1 1 calc R U . . .
C18 C 1.1408(7) 0.4472(6) 0.6467(3) 0.0288(11) Uani 1 1 d . . . . .
H18A H 1.0580 0.4584 0.6814 0.035 Uiso 1 1 calc R U . . .
H18B H 1.1858 0.5400 0.6291 0.035 Uiso 1 1 calc R U . . .
Cl1A Cl 0.6962(4) 0.7041(3) 0.90527(15) 0.0422(7) Uiso 0.7 1 d D U P B 1
O1A O 0.6207(9) 0.6797(8) 0.8277(4) 0.0609(19) Uiso 0.7 1 d D U P B 1
O2A O 0.6944(7) 0.5598(5) 0.9138(3) 0.0668(14) Uiso 0.7 1 d D U P B 1
O3A O 0.8619(9) 0.8165(8) 0.9153(5) 0.096(3) Uiso 0.7 1 d D U P B 1
O4A O 0.5777(11) 0.7459(10) 0.9514(5) 0.100(3) Uiso 0.7 1 d D U P B 1
Cl1' Cl 0.6615(12) 0.6882(8) 0.9191(5) 0.065(3) Uiso 0.3 1 d D . P C 2
O1A' O 0.502(2) 0.669(2) 0.9444(13) 0.122(10) Uiso 0.3 1 d D . P C 2
O2A' O 0.6944(7) 0.5598(5) 0.9138(3) 0.0668(14) Uiso 0.3 1 d D . P C 2
O3A' O 0.659(3) 0.725(2) 0.8519(9) 0.158(15) Uiso 0.3 1 d D . P C 2
O4A' O 0.786(3) 0.804(3) 0.9691(11) 0.118(9) Uiso 0.3 1 d D . P C 2
Cl1B Cl 0.75913(18) 0.59713(14) 0.61306(7) 0.0321(3) Uani 1 1 d . . . . .
O1B O 0.7210(6) 0.4726(5) 0.6479(2) 0.0405(10) Uani 1 1 d . . . . .
O2B O 0.6067(7) 0.6287(6) 0.6006(3) 0.0713(17) Uani 1 1 d . . . . .
O3B O 0.8303(8) 0.5596(5) 0.5453(2) 0.0665(16) Uani 1 1 d . . . . .
O4B O 0.8905(6) 0.7288(5) 0.6595(3) 0.0596(14) Uani 1 1 d . . . . .

loop_
_atom_site_aniso_label
_atom_site_aniso_U_11
_atom_site_aniso_U_22
_atom_site_aniso_U_33
_atom_site_aniso_U_23
_atom_site_aniso_U_13
_atom_site_aniso_U_12
Ca1 0.0289(6) 0.0232(5) 0.0132(5) 0.0050(4) 0.0032(4) 0.0052(4)
O1W 0.063(3) 0.040(2) 0.0235(18) 0.0146(16) 0.0108(17) 0.027(2)
O2W 0.072(3) 0.045(2) 0.036(2) 0.0120(19) 0.011(2) 0.033(2)
O1 0.029(2) 0.042(2) 0.0202(17) 0.0054(15) 0.0015(15) 0.0002(17)
O2 0.032(2) 0.036(2) 0.0160(16) 0.0083(14) 0.0055(14) 0.0037(16)
O3 0.038(2) 0.037(2) 0.0120(16) 0.0033(14) 0.0041(14) 0.0035(16)
O5 0.027(2) 0.091(3) 0.029(2) 0.033(2) 0.0039(16) 0.012(2)
N1 0.029(3) 0.033(2) 0.022(2) 0.0124(18) -0.0011(17) 0.0037(18)
N2 0.034(3) 0.025(2) 0.0165(19) 0.0069(16) 0.0059(16) 0.0068(18)
C6 0.030(3) 0.029(3) 0.019(2) 0.0055(19) 0.0077(19) 0.009(2)
C1 0.027(3) 0.024(2) 0.021(2) 0.0069(19) 0.0076(19) 0.004(2)
C2 0.031(3) 0.026(2) 0.018(2) 0.0052(19) 0.0087(19) 0.007(2)
C3 0.038(3) 0.025(3) 0.023(2) 0.002(2) 0.008(2) 0.007(2)
C4 0.047(4) 0.021(2) 0.025(3) 0.006(2) 0.010(2) 0.007(2)
C5 0.045(3) 0.027(3) 0.019(2) 0.009(2) 0.012(2) 0.014(2)
C7 0.034(3) 0.024(2) 0.017(2) 0.0014(19) 0.004(2) 0.006(2)
C8 0.035(3) 0.030(3) 0.020(2) 0.010(2) 0.007(2) 0.012(2)
C9 0.042(4) 0.030(3) 0.033(3) 0.018(2) -0.006(2) -0.001(2)
C10 0.031(3) 0.063(4) 0.026(3) 0.024(3) 0.005(2) 0.009(3)
C11 0.052(4) 0.044(3) 0.017(2) 0.008(2) 0.010(2) 0.025(3)
C12 0.053(5) 0.077(5) 0.014(3) 0.010(3) 0.003(2) -0.011(3)
C13 0.050(8) 0.037(6) 0.011(4) 0.008(4) 0.003(4) 0.016(5)
O4 0.040(2) 0.034(2) 0.0176(17) 0.0088(14) 0.0010(15) 0.0068(16)
C14 0.030(7) 0.039(6) 0.017(5) 0.003(4) -0.007(4) 0.002(5)
C15 0.035(4) 0.048(4) 0.050(4) 0.019(3) 0.003(3) 0.012(3)
C12' 0.053(5) 0.077(5) 0.014(3) 0.010(3) 0.003(2) -0.011(3)
C13' 0.035(7) 0.035(6) 0.015(5) 0.009(4) -0.006(4) -0.001(5)
O4' 0.040(2) 0.034(2) 0.0176(17) 0.0088(14) 0.0010(15) 0.0068(16)
C14' 0.039(7) 0.031(6) 0.023(5) 0.001(4) -0.008(4) 0.007(5)
C15' 0.035(4) 0.048(4) 0.050(4) 0.019(3) 0.003(3) 0.012(3)
C16 0.027(3) 0.058(4) 0.043(3) 0.028(3) 0.009(2) 0.017(3)
C17 0.025(3) 0.039(3) 0.029(3) 0.012(2) 0.005(2) 0.008(2)
C18 0.035(3) 0.024(2) 0.022(2) 0.0042(19) 0.001(2) 0.005(2)
Cl1B 0.0330(8) 0.0263(6) 0.0306(6) 0.0131(5) 0.0022(5) -0.0003(5)
O1B 0.052(3) 0.042(2) 0.034(2) 0.0235(18) 0.0102(18) 0.0173(19)
O2B 0.043(3) 0.072(3) 0.108(4) 0.062(3) -0.002(3) 0.011(2)
O3B 0.100(4) 0.054(3) 0.030(2) 0.017(2) 0.023(2) 0.003(3)
O4B 0.031(3) 0.043(3) 0.079(3) -0.022(2) 0.004(2) 0.0017(19)

loop_
_atom_type_symbol
_atom_type_description
_atom_type_scat_dispersion_real
_atom_type_scat_dispersion_imag
_atom_type_scat_source
C C 0.0033 0.0016 'International Tables Vol C Tables 4.2.6.8 and 6.1.1.4'
H H 0.0000 0.0000 'International Tables Vol C Tables 4.2.6.8 and 6.1.1.4'
N N 0.0061 0.0033 'International Tables Vol C Tables 4.2.6.8 and 6.1.1.4'
O O 0.0106 0.0060 'International Tables Vol C Tables 4.2.6.8 and 6.1.1.4'
Ca Ca 0.2262 0.3064 'International Tables Vol C Tables 4.2.6.8 and 6.1.1.4'
Cl Cl 0.1484 0.1585 'International Tables Vol C Tables 4.2.6.8 and 6.1.1.4'

loop_
_geom_angle_atom_site_label_1
_geom_angle_atom_site_label_2
_geom_angle_atom_site_label_3
_geom_angle
_geom_angle_site_symmetry_1
_geom_angle_site_symmetry_3
O2 Ca1 O1 80.89(13) 2_656 .
O2 Ca1 O1W 89.11(14) 2_656 .
O1 Ca1 O1W 93.32(16) . .
O2 Ca1 O2W 99.19(15) 2_656 .
O1 Ca1 O2W 88.87(17) . .
O1W Ca1 O2W 171.66(14) . .
O2 Ca1 O5 73.64(13) 2_656 .
O1 Ca1 O5 153.75(14) . .
O1W Ca1 O5 92.56(17) . .
O2W Ca1 O5 88.99(18) . .
O2 Ca1 O4 138.33(14) 2_656 .
O1 Ca1 O4 140.36(14) . .
O1W Ca1 O4 83.85(14) . .
O2W Ca1 O4 89.32(15) . .
O5 Ca1 O4 65.76(13) . .
O2 Ca1 O3 154.21(14) 2_656 .
O1 Ca1 O3 74.22(13) . .
O1W Ca1 O3 85.72(14) . .
O2W Ca1 O3 87.13(15) . .
O5 Ca1 O3 131.77(13) . .
O4 Ca1 O3 66.13(12) . .
O2 Ca1 H1A 98.4 2_656 .
O1 Ca1 H1A 80.5 . .
O1W Ca1 H1A 17.3 . .
O2W Ca1 H1A 157.7 . .
O5 Ca1 H1A 109.1 . .
O4 Ca1 H1A 86.6 . .
O3 Ca1 H1A 71.2 . .
O2 Ca1 H1B 71.8 2_656 .
O1 Ca1 H1B 89.6 . .
O1W Ca1 H1B 17.3 . .
O2W Ca1 H1B 171.0 . .
O5 Ca1 H1B 88.5 . .
O4 Ca1 H1B 97.5 . .
O3 Ca1 H1B 100.9 . .
H1A Ca1 H1B 29.8 . .
Ca1 O1W H1A 111.1 . .
Ca1 O1W H1B 111.1 . .
H1A O1W H1B 107.7 . .
Ca1 O2W H1D 112.3 . .
Ca1 O2W H1C 111.7 . .
H1D O2W H1C 106.7 . .
C7 O1 Ca1 170.0(4) . .
C8 O2 Ca1 176.2(3) . 2_656
C11 O3 C12 115.1(4) . .
C11 O3 Ca1 124.8(3) . .
C12 O3 Ca1 115.4(3) . .
C15 O5 C16 114.5(5) . .
C15 O5 Ca1 118.3(4) . .
C16 O5 Ca1 126.5(4) . .
C7 N1 C9 120.6(5) . .
C7 N1 H1N 119.7 . .
C9 N1 H1N 119.7 . .
C8 N2 C18 121.4(4) . 2_656
C8 N2 H2N 119.3 . .
C18 N2 H2N 119.3 2_656 .
C1 C6 C5 119.4(5) . .
C1 C6 C8 123.5(4) . .
C5 C6 C8 116.8(4) . .
C6 C1 C2 119.8(4) . .
C6 C1 H1 120.1 . .
C2 C1 H1 120.1 . .
C3 C2 C1 119.7(4) . .
C3 C2 C7 116.4(5) . .
C1 C2 C7 123.7(4) . .
C4 C3 C2 120.8(5) . .
C4 C3 H3 119.6 . .
C2 C3 H3 119.6 . .
C3 C4 C5 119.4(5) . .
C3 C4 H4 120.3 . .
C5 C4 H4 120.3 . .
C4 C5 C6 120.8(5) . .
C4 C5 H5 119.6 . .
C6 C5 H5 119.6 . .
O1 C7 N1 121.3(5) . .
O1 C7 C2 119.7(4) . .
N1 C7 C2 118.9(5) . .
O2 C8 N2 121.9(5) . .
O2 C8 C6 118.9(5) . .
N2 C8 C6 119.2(4) . .
N1 C9 C10 114.3(5) . .
N1 C9 H9A 108.7 . .
C10 C9 H9A 108.7 . .
N1 C9 H9B 108.7 . .
C10 C9 H9B 108.7 . .
H9A C9 H9B 107.6 . .
C11 C10 C9 114.7(4) . .
C11 C10 H10A 108.6 . .
C9 C10 H10A 108.6 . .
C11 C10 H10B 108.6 . .
C9 C10 H10B 108.6 . .
H10A C10 H10B 107.6 . .
O3 C11 C10 113.7(5) . .
O3 C11 H11A 108.8 . .
C10 C11 H11A 108.8 . .
O3 C11 H11B 108.8 . .
C10 C11 H11B 108.8 . .
H11A C11 H11B 107.7 . .
C13 C12 O3 114.8(6) . .
C13 C12 H12A 108.6 . .
O3 C12 H12A 108.6 . .
C13 C12 H12B 108.6 . .
O3 C12 H12B 108.6 . .
H12A C12 H12B 107.5 . .
C12 C13 O4 107.3(8) . .
C12 C13 H13A 110.3 . .
O4 C13 H13A 110.3 . .
C12 C13 H13B 110.3 . .
O4 C13 H13B 110.3 . .
H13A C13 H13B 108.5 . .
C14 O4 C13 128.9(6) . .
C14 O4 Ca1 111.9(4) . .
C13 O4 Ca1 118.3(5) . .
O4 C14 C15 110.1(8) . .
O4 C14 H14A 109.6 . .
C15 C14 H14A 109.6 . .
O4 C14 H14B 109.6 . .
C15 C14 H14B 109.6 . .
H14A C14 H14B 108.2 . .
O5 C15 C14 105.6(6) . .
O5 C15 H15A 110.6 . .
C14 C15 H15A 110.6 . .
O5 C15 H15B 110.6 . .
C14 C15 H15B 110.6 . .
H15A C15 H15B 108.8 . .
H13C C13' H13D 107.7 . .
H14C C14' H14D 109.3 . .
O5 C16 C17 113.1(5) . .
O5 C16 H16A 109.0 . .
C17 C16 H16A 109.0 . .
O5 C16 H16B 109.0 . .
C17 C16 H16B 109.0 . .
H16A C16 H16B 107.8 . .
C18 C17 C16 114.7(5) . .
C18 C17 H17A 108.6 . .
C16 C17 H17A 108.6 . .
C18 C17 H17B 108.6 . .
C16 C17 H17B 108.6 . .
H17A C17 H17B 107.6 . .
N2 C18 C17 114.6(4) 2_656 .
N2 C18 H18A 108.6 2_656 .
C17 C18 H18A 108.6 . .
N2 C18 H18B 108.6 2_656 .
C17 C18 H18B 108.6 . .
H18A C18 H18B 107.6 . .
O3A Cl1A O4A 113.2(4) . .
O3A Cl1A O2A 114.7(4) . .
O4A Cl1A O2A 109.1(4) . .
O3A Cl1A O1A 107.7(4) . .
O4A Cl1A O1A 105.8(4) . .
O2A Cl1A O1A 105.6(3) . .
O3A' Cl1' O4A' 109.5(7) . .
O3A' Cl1' O1A' 108.9(6) . .
O4A' Cl1' O1A' 108.0(7) . .
O2B Cl1B O1B 109.9(3) . .
O2B Cl1B O4B 108.9(3) . .
O1B Cl1B O4B 110.4(3) . .
O2B Cl1B O3B 112.7(4) . .
O1B Cl1B O3B 107.5(3) . .
O4B Cl1B O3B 107.4(3) . .

loop_
_geom_bond_atom_site_label_1
_geom_bond_atom_site_label_2
_geom_bond_distance
_geom_bond_site_symmetry_2
Ca1 O2 2.273(3) 2_656
Ca1 O1 2.290(4) .
Ca1 O1W 2.335(4) .
Ca1 O2W 2.351(4) .
Ca1 O5 2.457(4) .
Ca1 O4 2.462(4) .
Ca1 O3 2.477(4) .
Ca1 H1A 2.7801 .
Ca1 H1B 2.7796 .
O1W H1A 0.8852 .
O1W H1B 0.8852 .
O2W H1D 0.9080 .
O2W H1C 0.9064 .
O1 C7 1.231(6) .
O2 C8 1.240(6) .
O2 Ca1 2.272(3) 2_656
O3 C11 1.411(7) .
O3 C12 1.445(6) .
O5 C15 1.421(8) .
O5 C16 1.443(7) .
N1 C7 1.333(7) .
N1 C9 1.474(6) .
N1 H1N 0.8600 .
N2 C8 1.322(7) .
N2 C18 1.459(6) 2_656
N2 H2N 0.8600 .
C6 C1 1.392(7) .
C6 C5 1.398(7) .
C6 C8 1.494(7) .
C1 C2 1.401(7) .
C1 H1 0.9300 .
C2 C3 1.391(7) .
C2 C7 1.494(7) .
C3 C4 1.379(7) .
C3 H3 0.9300 .
C4 C5 1.389(8) .
C4 H4 0.9300 .
C5 H5 0.9300 .
C9 C10 1.524(9) .
C9 H9A 0.9700 .
C9 H9B 0.9700 .
C10 C11 1.509(8) .
C10 H10A 0.9700 .
C10 H10B 0.9700 .
C11 H11A 0.9700 .
C11 H11B 0.9700 .
C12 C13 1.414(13) .
C12 H12A 0.9700 .
C12 H12B 0.9700 .
C13 O4 1.472(11) .
C13 H13A 0.9700 .
C13 H13B 0.9700 .
O4 C14 1.433(12) .
C14 C15 1.445(12) .
C14 H14A 0.9700 .
C14 H14B 0.9700 .
C15 H15A 0.9700 .
C15 H15B 0.9700 .
C13' H13C 0.9700 .
C13' H13D 0.9700 .
C14' H14C 0.9700 .
C14' H14D 0.9700 .
C16 C17 1.520(8) .
C16 H16A 0.9700 .
C16 H16B 0.9700 .
C17 C18 1.517(8) .
C17 H17A 0.9700 .
C17 H17B 0.9700 .
C18 N2 1.459(6) 2_656
C18 H18A 0.9700 .
C18 H18B 0.9700 .
Cl1A O3A 1.392(7) .
Cl1A O4A 1.428(7) .
Cl1A O2A 1.432(5) .
Cl1A O1A 1.472(6) .
Cl1' O3A' 1.353(12) .
Cl1' O4A' 1.366(12) .
Cl1' O1A' 1.368(12) .
Cl1B O2B 1.410(5) .
Cl1B O1B 1.421(4) .
Cl1B O4B 1.434(4) .
Cl1B O3B 1.434(5) .

loop_
_geom_torsion_atom_site_label_1
_geom_torsion_atom_site_label_2
_geom_torsion_atom_site_label_3
_geom_torsion_atom_site_label_4
_geom_torsion
_geom_torsion_site_symmetry_1
_geom_torsion_site_symmetry_4
C5 C6 C1 C2 -2.9(8) . .
C8 C6 C1 C2 170.3(5) . .
C6 C1 C2 C3 1.3(8) . .
C6 C1 C2 C7 -173.7(5) . .
C1 C2 C3 C4 1.8(8) . .
C7 C2 C3 C4 177.2(5) . .
C2 C3 C4 C5 -3.3(8) . .
C3 C4 C5 C6 1.6(8) . .
C1 C6 C5 C4 1.5(8) . .
C8 C6 C5 C4 -172.2(5) . .
Ca1 O1 C7 N1 -92(2) . .
Ca1 O1 C7 C2 86.0(19) . .
C9 N1 C7 O1 -4.4(8) . .
C9 N1 C7 C2 177.7(5) . .
C3 C2 C7 O1 -30.8(7) . .
C1 C2 C7 O1 144.4(5) . .
C3 C2 C7 N1 147.2(5) . .
C1 C2 C7 N1 -37.7(8) . .
C18 N2 C8 O2 7.3(8) 2_656 .
C18 N2 C8 C6 -172.3(5) 2_656 .
C1 C6 C8 O2 -147.9(5) . .
C5 C6 C8 O2 25.4(8) . .
C1 C6 C8 N2 31.7(8) . .
C5 C6 C8 N2 -154.9(5) . .
C7 N1 C9 C10 89.6(6) . .
N1 C9 C10 C11 -63.1(7) . .
C12 O3 C11 C10 -96.8(6) . .
Ca1 O3 C11 C10 108.7(4) . .
C9 C10 C11 O3 -63.3(6) . .
C11 O3 C12 C13 -120.4(8) . .
Ca1 O3 C12 C13 36.6(10) . .
O3 C12 C13 O4 -47.8(11) . .
C12 C13 O4 C14 -129.3(9) . .
C12 C13 O4 Ca1 38.4(10) . .
C13 O4 C14 C15 -139.3(8) . .
Ca1 O4 C14 C15 52.3(8) . .
C16 O5 C15 C14 -133.0(7) . .
Ca1 O5 C15 C14 38.3(8) . .
O4 C14 C15 O5 -58.4(9) . .
C15 O5 C16 C17 -84.5(6) . .
Ca1 O5 C16 C17 104.9(5) . .
O5 C16 C17 C18 -60.7(7) . .
C16 C17 C18 N2 -65.0(6) . 2_656
